data_1518610
loop_
_publ_author_name
'Collins, Karl D.'
'Honeker, Roman'
'V\'asquez-C\'espedes, Suhelen'
'Tang, Dan-Tam D.'
'Glorius, Frank'

_publ_section_title
;
 C--H arylation of triphenylene, naphthalene and related arenes using Pd/C
;
_journal_issue 3
_journal_name_full 'Chem. Sci.'
_journal_page_first 1816
_journal_paper_doi 10.1039/C4SC03051F
_journal_volume 6
_journal_year 2015
_chemical_formula_sum 'C20 H14'
_chemical_formula_weight 254.31
_chemical_name_systematic
; 
 ? 
;
_space_group_IT_number 2
_symmetry_cell_setting triclinic
_symmetry_space_group_name_Hall '-P 1'
_symmetry_space_group_name_H-M 'P -1'
_atom_sites_solution_hydrogens geom
_atom_sites_solution_primary direct
_atom_sites_solution_secondary difmap
_audit_creation_method SHELXL-97
_audit_update_record
;
2014-07-11 deposited with the CCDC.
2015-01-12 downloaded from the CCDC.
;
_cell_angle_alpha 67.8620(10)
_cell_angle_beta 79.8830(10)
_cell_angle_gamma 69.2190(10)
_cell_formula_units_Z 4
_cell_length_a 9.63210(10)
_cell_length_b 11.09430(10)
_cell_length_c 14.70220(10)
_cell_measurement_reflns_used 4052
_cell_measurement_temperature 223(2)
_cell_measurement_theta_max 68.25
_cell_measurement_theta_min 0.88
_cell_volume 1359.00(2)
_computing_cell_refinement 'Collect (Nonius B.V., 1998)'
_computing_data_collection 'Collect (Nonius B.V., 1998)'
_computing_data_reduction 'Denzo-SMN (Otwinowski & Minor, 1997)'
_computing_molecular_graphics 'XP (BrukerAXS, 2000)'
_computing_publication_material 'SHELXL-97 (Sheldrick, 1997)'
_computing_structure_refinement 'SHELXL-97 (Sheldrick, 1997)'
_computing_structure_solution 'SHELXS-97 (Sheldrick, 1990)'
_diffrn_ambient_temperature 223(2)
_diffrn_measured_fraction_theta_full 0.946
_diffrn_measured_fraction_theta_max 0.946
_diffrn_measurement_device_type 'Nonius KappaCCD APEXII'
_diffrn_measurement_method '\w and \f scans'
_diffrn_radiation_monochromator graphite
_diffrn_radiation_source 'fine-focus sealed tube'
_diffrn_radiation_type CuK\a
_diffrn_radiation_wavelength 1.54178
_diffrn_reflns_av_R_equivalents 0.029
_diffrn_reflns_av_sigmaI/netI 0.0237
_diffrn_reflns_limit_h_max 11
_diffrn_reflns_limit_h_min 0
_diffrn_reflns_limit_k_max 12
_diffrn_reflns_limit_k_min -11
_diffrn_reflns_limit_l_max 17
_diffrn_reflns_limit_l_min -16
_diffrn_reflns_number 15068
_diffrn_reflns_theta_full 66.76
_diffrn_reflns_theta_max 66.76
_diffrn_reflns_theta_min 3.25
_exptl_absorpt_coefficient_mu 0.532
_exptl_absorpt_correction_T_max 0.9011
_exptl_absorpt_correction_T_min 0.8154
_exptl_absorpt_correction_type multi-scan
_exptl_absorpt_process_details 'Denzo (Otwinowski, Borek, Majewski & Minor, 2003)'
_exptl_crystal_colour colourless
_exptl_crystal_density_diffrn 1.243
_exptl_crystal_density_method 'not measured'
_exptl_crystal_description prism
_exptl_crystal_F_000 536
_exptl_crystal_size_max 0.40
_exptl_crystal_size_mid 0.25
_exptl_crystal_size_min 0.20
_refine_diff_density_max 0.133
_refine_diff_density_min -0.113
_refine_diff_density_rms 0.024
_refine_ls_extinction_method none
_refine_ls_goodness_of_fit_ref 1.057
_refine_ls_hydrogen_treatment constr
_refine_ls_matrix_type full
_refine_ls_number_parameters 361
_refine_ls_number_reflns 4558
_refine_ls_number_restraints 0
_refine_ls_restrained_S_all 1.057
_refine_ls_R_factor_all 0.0397
_refine_ls_R_factor_gt 0.0380
_refine_ls_shift/su_max 0.000
_refine_ls_shift/su_mean 0.000
_refine_ls_structure_factor_coef Fsqd
_refine_ls_weighting_details 'calc w=1/[\s^2^(Fo^2^)+(0.0528P)^2^+0.2060P] where P=(Fo^2^+2Fc^2^)/3'
_refine_ls_weighting_scheme calc
_refine_ls_wR_factor_gt 0.1009
_refine_ls_wR_factor_ref 0.1029
_reflns_number_gt 4312
_reflns_number_total 4558
_reflns_threshold_expression >2sigma(I)
_cod_data_source_file c4sc03051f2.cif
_cod_data_source_block glo7592
_cod_depositor_comments 'Adding full bibliography for 1518610--1518611.cif.'
_cod_original_sg_symbol_H-M P-1
_cod_database_code 1518610

loop_
_symmetry_equiv_pos_as_xyz
'x, y, z'
'-x, -y, -z'

loop_
_atom_site_label
_atom_site_type_symbol
_atom_site_fract_x
_atom_site_fract_y
_atom_site_fract_z
_atom_site_U_iso_or_equiv
_atom_site_adp_type
_atom_site_occupancy
_atom_site_symmetry_multiplicity
_atom_site_calc_flag
_atom_site_refinement_flags
C1B C 0.71659(12) 0.91998(11) 0.32426(8) 0.0399(2) Uani 1 1 d .
C2B C 0.62915(13) 1.05136(12) 0.31426(9) 0.0489(3) Uani 1 1 d .
H2B H 0.5807 1.0719 0.3705 0.059 Uiso 1 1 calc R
C3B C 0.60944(14) 1.15773(12) 0.22117(10) 0.0539(3) Uani 1 1 d .
H3B H 0.5495 1.2474 0.2168 0.065 Uiso 1 1 calc R
C4B C 0.67635(14) 1.13107(12) 0.13870(9) 0.0502(3) Uani 1 1 d .
H4B H 0.6633 1.2027 0.0777 0.060 Uiso 1 1 calc R
C5B C 0.76648(12) 0.99546(11) 0.14321(8) 0.0416(3) Uani 1 1 d .
C6B C 0.83275(13) 0.96513(12) 0.05858(8) 0.0447(3) Uani 1 1 d .
H6B H 0.8206 1.0368 -0.0024 0.054 Uiso 1 1 calc R
C7B C 0.91646(12) 0.83190(12) 0.06151(8) 0.0418(3) Uani 1 1 d .
C8B C 0.98395(13) 0.79881(14) -0.02455(9) 0.0503(3) Uani 1 1 d .
H8B H 0.9758 0.8693 -0.0861 0.060 Uiso 1 1 calc R
C9B C 1.05963(14) 0.66710(15) -0.01865(9) 0.0546(3) Uani 1 1 d .
H9B H 1.1037 0.6476 -0.0759 0.066 Uiso 1 1 calc R
C10B C 1.07278(13) 0.55900(14) 0.07297(9) 0.0518(3) Uani 1 1 d .
H10B H 1.1240 0.4681 0.0759 0.062 Uiso 1 1 calc R
C11B C 1.01165(12) 0.58590(12) 0.15694(9) 0.0446(3) Uani 1 1 d .
H11B H 1.0214 0.5131 0.2173 0.054 Uiso 1 1 calc R
C12B C 0.93303(11) 0.72273(11) 0.15477(8) 0.0392(2) Uani 1 1 d .
C13B C 0.86951(11) 0.75357(11) 0.23977(8) 0.0384(2) Uani 1 1 d .
H13B H 0.8825 0.6819 0.3008 0.046 Uiso 1 1 calc R
C14B C 0.78739(11) 0.88707(11) 0.23734(8) 0.0380(2) Uani 1 1 d .
C21B C 0.73600(12) 0.81253(11) 0.42372(8) 0.0386(2) Uani 1 1 d .
C22B C 0.87686(12) 0.73462(12) 0.46086(8) 0.0448(3) Uani 1 1 d .
H22B H 0.9620 0.7498 0.4225 0.054 Uiso 1 1 calc R
C23B C 0.89194(13) 0.63544(13) 0.55361(9) 0.0502(3) Uani 1 1 d .
H23B H 0.9871 0.5837 0.5778 0.060 Uiso 1 1 calc R
C24B C 0.76697(14) 0.61220(13) 0.61099(9) 0.0496(3) Uani 1 1 d .
H24B H 0.7775 0.5441 0.6736 0.060 Uiso 1 1 calc R
C25B C 0.62705(13) 0.68932(12) 0.57587(8) 0.0470(3) Uani 1 1 d .
H25B H 0.5423 0.6743 0.6149 0.056 Uiso 1 1 calc R
C26B C 0.61150(12) 0.78890(12) 0.48312(8) 0.0426(3) Uani 1 1 d .
H26B H 0.5159 0.8412 0.4599 0.051 Uiso 1 1 calc R
C1A C 0.34992(12) 0.88910(11) 0.21604(8) 0.0398(3) Uani 1 1 d .
C2A C 0.33795(14) 1.02217(12) 0.15931(9) 0.0487(3) Uani 1 1 d .
H2A H 0.3735 1.0419 0.0933 0.058 Uiso 1 1 calc R
C3A C 0.27345(15) 1.13125(12) 0.19719(10) 0.0554(3) Uani 1 1 d .
H3A H 0.2669 1.2214 0.1560 0.067 Uiso 1 1 calc R
C4A C 0.22152(13) 1.10728(12) 0.29150(10) 0.0517(3) Uani 1 1 d .
H4A H 0.1762 1.1811 0.3148 0.062 Uiso 1 1 calc R
C5A C 0.23485(12) 0.97029(11) 0.35649(8) 0.0422(3) Uani 1 1 d .
C6A C 0.19141(12) 0.94291(12) 0.45606(9) 0.0455(3) Uani 1 1 d .
H6A H 0.1455 1.0167 0.4794 0.055 Uiso 1 1 calc R
C7A C 0.21421(11) 0.80907(12) 0.52208(8) 0.0415(3) Uani 1 1 d .
C8A C 0.17781(13) 0.77927(14) 0.62502(9) 0.0502(3) Uani 1 1 d .
H8A H 0.1298 0.8516 0.6495 0.060 Uiso 1 1 calc R
C9A C 0.21184(14) 0.64769(15) 0.68776(9) 0.0537(3) Uani 1 1 d .
H9A H 0.1889 0.6299 0.7554 0.064 Uiso 1 1 calc R
C10A C 0.28186(13) 0.53644(13) 0.65230(8) 0.0492(3) Uani 1 1 d .
H10A H 0.3062 0.4459 0.6968 0.059 Uiso 1 1 calc R
C11A C 0.31395(12) 0.56026(12) 0.55432(8) 0.0423(3) Uani 1 1 d .
H11A H 0.3572 0.4858 0.5316 0.051 Uiso 1 1 calc R
C12A C 0.28275(11) 0.69696(11) 0.48575(8) 0.0377(2) Uani 1 1 d .
C13A C 0.32260(11) 0.72444(11) 0.38527(8) 0.0374(2) Uani 1 1 d .
H13A H 0.3653 0.6507 0.3617 0.045 Uiso 1 1 calc R
C14A C 0.30073(11) 0.85831(11) 0.31901(8) 0.0376(2) Uani 1 1 d .
C21A C 0.41832(12) 0.77931(11) 0.17144(7) 0.0381(2) Uani 1 1 d .
C22A C 0.34645(12) 0.68710(12) 0.17563(8) 0.0433(3) Uani 1 1 d .
H22A H 0.2519 0.6936 0.2076 0.052 Uiso 1 1 calc R
C23A C 0.41319(13) 0.58643(13) 0.13323(9) 0.0483(3) Uani 1 1 d .
H23A H 0.3638 0.5251 0.1370 0.058 Uiso 1 1 calc R
C24A C 0.55221(13) 0.57554(13) 0.08534(8) 0.0487(3) Uani 1 1 d .
H24A H 0.5975 0.5067 0.0572 0.058 Uiso 1 1 calc R
C25A C 0.62407(13) 0.66700(13) 0.07930(8) 0.0472(3) Uani 1 1 d .
H25A H 0.7180 0.6607 0.0464 0.057 Uiso 1 1 calc R
C26A C 0.55766(12) 0.76768(12) 0.12162(8) 0.0430(3) Uani 1 1 d .
H26A H 0.6072 0.8293 0.1168 0.052 Uiso 1 1 calc R

loop_
_atom_site_aniso_label
_atom_site_aniso_U_11
_atom_site_aniso_U_22
_atom_site_aniso_U_33
_atom_site_aniso_U_23
_atom_site_aniso_U_13
_atom_site_aniso_U_12
C1B 0.0381(5) 0.0410(6) 0.0437(6) -0.0173(5) -0.0025(4) -0.0127(4)
C2B 0.0499(7) 0.0450(6) 0.0515(7) -0.0210(5) -0.0022(5) -0.0100(5)
C3B 0.0558(7) 0.0372(6) 0.0640(8) -0.0167(6) -0.0070(6) -0.0080(5)
C4B 0.0540(7) 0.0385(6) 0.0533(7) -0.0073(5) -0.0079(5) -0.0156(5)
C5B 0.0416(6) 0.0408(6) 0.0447(6) -0.0110(5) -0.0038(5) -0.0186(5)
C6B 0.0481(6) 0.0474(6) 0.0391(6) -0.0071(5) -0.0029(5) -0.0236(5)
C7B 0.0386(6) 0.0525(6) 0.0406(6) -0.0164(5) 0.0005(4) -0.0222(5)
C8B 0.0483(6) 0.0687(8) 0.0407(6) -0.0197(6) 0.0042(5) -0.0285(6)
C9B 0.0472(7) 0.0769(9) 0.0501(7) -0.0351(7) 0.0073(5) -0.0217(6)
C10B 0.0424(6) 0.0611(7) 0.0581(7) -0.0332(6) -0.0012(5) -0.0104(5)
C11B 0.0388(6) 0.0492(6) 0.0478(6) -0.0206(5) -0.0051(5) -0.0107(5)
C12B 0.0337(5) 0.0464(6) 0.0417(6) -0.0169(5) -0.0020(4) -0.0154(5)
C13B 0.0378(5) 0.0404(6) 0.0379(5) -0.0127(4) -0.0034(4) -0.0132(4)
C14B 0.0359(5) 0.0400(6) 0.0408(6) -0.0138(5) -0.0033(4) -0.0144(4)
C21B 0.0398(5) 0.0402(6) 0.0401(6) -0.0202(5) -0.0017(4) -0.0106(4)
C22B 0.0385(6) 0.0541(7) 0.0435(6) -0.0217(5) -0.0007(5) -0.0118(5)
C23B 0.0454(6) 0.0542(7) 0.0476(6) -0.0193(5) -0.0115(5) -0.0056(5)
C24B 0.0601(7) 0.0502(7) 0.0395(6) -0.0144(5) -0.0064(5) -0.0175(6)
C25B 0.0491(6) 0.0543(7) 0.0434(6) -0.0213(5) 0.0037(5) -0.0209(5)
C26B 0.0375(6) 0.0467(6) 0.0460(6) -0.0213(5) -0.0018(5) -0.0105(5)
C1A 0.0370(5) 0.0405(6) 0.0396(6) -0.0103(4) -0.0053(4) -0.0115(4)
C2A 0.0538(7) 0.0431(6) 0.0434(6) -0.0072(5) -0.0064(5) -0.0149(5)
C3A 0.0621(8) 0.0360(6) 0.0595(8) -0.0062(5) -0.0124(6) -0.0120(5)
C4A 0.0486(7) 0.0366(6) 0.0665(8) -0.0191(5) -0.0095(6) -0.0047(5)
C5A 0.0347(5) 0.0390(6) 0.0505(6) -0.0164(5) -0.0054(5) -0.0063(4)
C6A 0.0363(6) 0.0468(6) 0.0559(7) -0.0275(5) -0.0009(5) -0.0061(5)
C7A 0.0312(5) 0.0510(6) 0.0456(6) -0.0227(5) 0.0005(4) -0.0113(5)
C8A 0.0417(6) 0.0676(8) 0.0496(7) -0.0326(6) 0.0062(5) -0.0173(6)
C9A 0.0522(7) 0.0758(9) 0.0389(6) -0.0226(6) 0.0051(5) -0.0271(6)
C10A 0.0476(6) 0.0580(7) 0.0410(6) -0.0110(5) -0.0007(5) -0.0226(6)
C11A 0.0399(6) 0.0460(6) 0.0411(6) -0.0146(5) 0.0000(4) -0.0148(5)
C12A 0.0304(5) 0.0439(6) 0.0401(6) -0.0164(5) -0.0005(4) -0.0115(4)
C13A 0.0344(5) 0.0380(5) 0.0400(6) -0.0166(4) -0.0007(4) -0.0087(4)
C14A 0.0321(5) 0.0380(6) 0.0411(6) -0.0132(4) -0.0044(4) -0.0084(4)
C21A 0.0395(5) 0.0408(6) 0.0305(5) -0.0071(4) -0.0051(4) -0.0124(4)
C22A 0.0402(6) 0.0493(6) 0.0410(6) -0.0135(5) 0.0004(5) -0.0180(5)
C23A 0.0526(7) 0.0504(7) 0.0479(6) -0.0175(5) -0.0037(5) -0.0220(5)
C24A 0.0515(7) 0.0530(7) 0.0434(6) -0.0216(5) -0.0032(5) -0.0127(5)
C25A 0.0421(6) 0.0602(7) 0.0394(6) -0.0188(5) 0.0028(5) -0.0164(5)
C26A 0.0428(6) 0.0493(6) 0.0376(6) -0.0116(5) -0.0014(4) -0.0194(5)

loop_
_atom_type_symbol
_atom_type_description
_atom_type_scat_dispersion_real
_atom_type_scat_dispersion_imag
_atom_type_scat_source
C C 0.0181 0.0091 'International Tables Vol C Tables 4.2.6.8 and 6.1.1.4'
H H 0.0000 0.0000 'International Tables Vol C Tables 4.2.6.8 and 6.1.1.4'

loop_
_geom_angle_atom_site_label_1
_geom_angle_atom_site_label_2
_geom_angle_atom_site_label_3
_geom_angle
C2B C1B C14B 119.24(10)
C2B C1B C21B 119.73(10)
C14B C1B C21B 121.02(9)
C1B C2B C3B 121.74(11)
C1B C2B H2B 119.1
C3B C2B H2B 119.1
C4B C3B C2B 120.52(11)
C4B C3B H3B 119.7
C2B C3B H3B 119.7
C3B C4B C5B 120.85(11)
C3B C4B H4B 119.6
C5B C4B H4B 119.6
C6B C5B C4B 121.68(10)
C6B C5B C14B 119.33(10)
C4B C5B C14B 118.99(10)
C5B C6B C7B 122.28(10)
C5B C6B H6B 118.9
C7B C6B H6B 118.9
C6B C7B C8B 123.02(11)
C6B C7B C12B 118.57(10)
C8B C7B C12B 118.41(11)
C9B C8B C7B 120.98(12)
C9B C8B H8B 119.5
C7B C8B H8B 119.5
C8B C9B C10B 120.62(11)
C8B C9B H9B 119.7
C10B C9B H9B 119.7
C11B C10B C9B 120.40(12)
C11B C10B H10B 119.8
C9B C10B H10B 119.8
C10B C11B C12B 121.08(11)
C10B C11B H11B 119.5
C12B C11B H11B 119.5
C13B C12B C11B 122.39(10)
C13B C12B C7B 119.13(10)
C11B C12B C7B 118.47(10)
C12B C13B C14B 122.47(10)
C12B C13B H13B 118.8
C14B C13B H13B 118.8
C13B C14B C5B 118.16(10)
C13B C14B C1B 123.14(10)
C5B C14B C1B 118.63(10)
C26B C21B C22B 118.31(10)
C26B C21B C1B 119.95(9)
C22B C21B C1B 121.73(10)
C23B C22B C21B 120.62(10)
C23B C22B H22B 119.7
C21B C22B H22B 119.7
C22B C23B C24B 120.21(11)
C22B C23B H23B 119.9
C24B C23B H23B 119.9
C25B C24B C23B 119.89(11)
C25B C24B H24B 120.1
C23B C24B H24B 120.1
C24B C25B C26B 120.06(11)
C24B C25B H25B 120.0
C26B C25B H25B 120.0
C25B C26B C21B 120.90(10)
C25B C26B H26B 119.6
C21B C26B H26B 119.6
C2A C1A C14A 118.85(10)
C2A C1A C21A 119.22(10)
C14A C1A C21A 121.89(9)
C1A C2A C3A 121.95(11)
C1A C2A H2A 119.0
C3A C2A H2A 119.0
C4A C3A C2A 120.87(11)
C4A C3A H3A 119.6
C2A C3A H3A 119.6
C3A C4A C5A 120.52(11)
C3A C4A H4A 119.7
C5A C4A H4A 119.7
C6A C5A C4A 121.13(11)
C6A C5A C14A 119.66(10)
C4A C5A C14A 119.15(11)
C5A C6A C7A 121.92(10)
C5A C6A H6A 119.0
C7A C6A H6A 119.0
C6A C7A C8A 122.50(11)
C6A C7A C12A 118.73(10)
C8A C7A C12A 118.71(11)
C9A C8A C7A 120.69(12)
C9A C8A H8A 119.7
C7A C8A H8A 119.7
C8A C9A C10A 120.75(11)
C8A C9A H9A 119.6
C10A C9A H9A 119.6
C11A C10A C9A 120.41(12)
C11A C10A H10A 119.8
C9A C10A H10A 119.8
C10A C11A C12A 120.82(11)
C10A C11A H11A 119.6
C12A C11A H11A 119.6
C13A C12A C11A 121.98(10)
C13A C12A C7A 119.41(10)
C11A C12A C7A 118.56(10)
C14A C13A C12A 122.02(10)
C14A C13A H13A 119.0
C12A C13A H13A 119.0
C13A C14A C5A 118.22(10)
C13A C14A C1A 123.08(10)
C5A C14A C1A 118.57(10)
C26A C21A C22A 117.78(10)
C26A C21A C1A 119.87(9)
C22A C21A C1A 122.35(9)
C23A C22A C21A 120.81(10)
C23A C22A H22A 119.6
C21A C22A H22A 119.6
C24A C23A C22A 120.48(11)
C24A C23A H23A 119.8
C22A C23A H23A 119.8
C23A C24A C25A 119.51(11)
C23A C24A H24A 120.2
C25A C24A H24A 120.2
C26A C25A C24A 120.14(11)
C26A C25A H25A 119.9
C24A C25A H25A 119.9
C25A C26A C21A 121.27(10)
C25A C26A H26A 119.4
C21A C26A H26A 119.4

loop_
_geom_bond_atom_site_label_1
_geom_bond_atom_site_label_2
_geom_bond_distance
C1B C2B 1.3661(16)
C1B C14B 1.4492(15)
C1B C21B 1.4894(15)
C2B C3B 1.4202(18)
C2B H2B 0.9400
C3B C4B 1.3541(18)
C3B H3B 0.9400
C4B C5B 1.4282(16)
C4B H4B 0.9400
C5B C6B 1.3975(16)
C5B C14B 1.4400(15)
C6B C7B 1.3983(17)
C6B H6B 0.9400
C7B C8B 1.4318(16)
C7B C12B 1.4355(16)
C8B C9B 1.3582(19)
C8B H8B 0.9400
C9B C10B 1.4154(19)
C9B H9B 0.9400
C10B C11B 1.3628(17)
C10B H10B 0.9400
C11B C12B 1.4266(16)
C11B H11B 0.9400
C12B C13B 1.3994(15)
C13B C14B 1.3997(15)
C13B H13B 0.9400
C21B C26B 1.3972(15)
C21B C22B 1.3995(15)
C22B C23B 1.3844(17)
C22B H22B 0.9400
C23B C24B 1.3880(18)
C23B H23B 0.9400
C24B C25B 1.3815(17)
C24B H24B 0.9400
C25B C26B 1.3861(17)
C25B H25B 0.9400
C26B H26B 0.9400
C1A C2A 1.3687(16)
C1A C14A 1.4512(15)
C1A C21A 1.4929(15)
C2A C3A 1.4191(18)
C2A H2A 0.9400
C3A C4A 1.3477(19)
C3A H3A 0.9400
C4A C5A 1.4316(16)
C4A H4A 0.9400
C5A C6A 1.3965(17)
C5A C14A 1.4435(15)
C6A C7A 1.3973(17)
C6A H6A 0.9400
C7A C8A 1.4288(16)
C7A C12A 1.4360(16)
C8A C9A 1.3568(19)
C8A H8A 0.9400
C9A C10A 1.4215(19)
C9A H9A 0.9400
C10A C11A 1.3621(16)
C10A H10A 0.9400
C11A C12A 1.4274(16)
C11A H11A 0.9400
C12A C13A 1.4026(15)
C13A C14A 1.3995(15)
C13A H13A 0.9400
C21A C26A 1.3991(15)
C21A C22A 1.4034(15)
C22A C23A 1.3870(17)
C22A H22A 0.9400
C23A C24A 1.3862(17)
C23A H23A 0.9400
C24A C25A 1.3876(17)
C24A H24A 0.9400
C25A C26A 1.3860(17)
C25A H25A 0.9400
C26A H26A 0.9400

loop_
_geom_torsion_atom_site_label_1
_geom_torsion_atom_site_label_2
_geom_torsion_atom_site_label_3
_geom_torsion_atom_site_label_4
_geom_torsion
C14B C1B C2B C3B -2.03(17)
C21B C1B C2B C3B 178.88(10)
C1B C2B C3B C4B 0.74(19)
C2B C3B C4B C5B 0.81(19)
C3B C4B C5B C6B 178.02(11)
C3B C4B C5B C14B -0.96(17)
C4B C5B C6B C7B -177.46(10)
C14B C5B C6B C7B 1.52(16)
C5B C6B C7B C8B 179.41(10)
C5B C6B C7B C12B 0.75(16)
C6B C7B C8B C9B -177.48(11)
C12B C7B C8B C9B 1.18(16)
C7B C8B C9B C10B 0.40(18)
C8B C9B C10B C11B -1.09(18)
C9B C10B C11B C12B 0.13(17)
C10B C11B C12B C13B -179.78(10)
C10B C11B C12B C7B 1.44(16)
C6B C7B C12B C13B -2.16(15)
C8B C7B C12B C13B 179.12(9)
C6B C7B C12B C11B 176.66(10)
C8B C7B C12B C11B -2.07(15)
C11B C12B C13B C14B -177.45(10)
C7B C12B C13B C14B 1.31(15)
C12B C13B C14B C5B 0.94(15)
C12B C13B C14B C1B 177.79(9)
C6B C5B C14B C13B -2.35(15)
C4B C5B C14B C13B 176.66(10)
C6B C5B C14B C1B -179.34(9)
C4B C5B C14B C1B -0.33(15)
C2B C1B C14B C13B -175.04(10)
C21B C1B C14B C13B 4.05(15)
C2B C1B C14B C5B 1.79(15)
C21B C1B C14B C5B -179.12(9)
C2B C1B C21B C26B 54.87(15)
C14B C1B C21B C26B -124.21(11)
C2B C1B C21B C22B -124.13(12)
C14B C1B C21B C22B 56.79(14)
C26B C21B C22B C23B 0.91(16)
C1B C21B C22B C23B 179.92(10)
C21B C22B C23B C24B -0.05(18)
C22B C23B C24B C25B -0.71(18)
C23B C24B C25B C26B 0.58(18)
C24B C25B C26B C21B 0.30(17)
C22B C21B C26B C25B -1.03(16)
C1B C21B C26B C25B 179.94(10)
C14A C1A C2A C3A -2.61(17)
C21A C1A C2A C3A 179.71(10)
C1A C2A C3A C4A 0.18(19)
C2A C3A C4A C5A 2.08(19)
C3A C4A C5A C6A 175.30(11)
C3A C4A C5A C14A -1.82(17)
C4A C5A C6A C7A -174.94(10)
C14A C5A C6A C7A 2.17(16)
C5A C6A C7A C8A 176.47(10)
C5A C6A C7A C12A -0.76(16)
C6A C7A C8A C9A -175.03(11)
C12A C7A C8A C9A 2.19(17)
C7A C8A C9A C10A -1.22(18)
C8A C9A C10A C11A -0.98(18)
C9A C10A C11A C12A 2.15(17)
C10A C11A C12A C13A 176.17(10)
C10A C11A C12A C7A -1.12(16)
C6A C7A C12A C13A -1.06(15)
C8A C7A C12A C13A -178.39(9)
C6A C7A C12A C11A 176.30(9)
C8A C7A C12A C11A -1.03(15)
C11A C12A C13A C14A -175.80(9)
C7A C12A C13A C14A 1.47(15)
C12A C13A C14A C5A -0.07(15)
C12A C13A C14A C1A 175.77(9)
C6A C5A C14A C13A -1.73(15)
C4A C5A C14A C13A 175.43(10)
C6A C5A C14A C1A -177.76(9)
C4A C5A C14A C1A -0.60(15)
C2A C1A C14A C13A -173.08(10)
C21A C1A C14A C13A 4.54(16)
C2A C1A C14A C5A 2.75(15)
C21A C1A C14A C5A -179.64(9)
C2A C1A C21A C26A 52.07(14)
C14A C1A C21A C26A -125.53(11)
C2A C1A C21A C22A -126.62(12)
C14A C1A C21A C22A 55.77(14)
C26A C21A C22A C23A 1.17(16)
C1A C21A C22A C23A 179.89(10)
C21A C22A C23A C24A -0.34(17)
C22A C23A C24A C25A -0.53(18)
C23A C24A C25A C26A 0.55(17)
C24A C25A C26A C21A 0.32(17)
C22A C21A C26A C25A -1.16(16)
C1A C21A C26A C25A -179.91(10)
